data_4026846
loop_
_publ_author_name
'\'Etienne B\'elanger'
'Marie-France Pouliot'
'Marc-Andr\'e Courtemanche'
'Jean-Fran\,cois Paquin'

_publ_contact_author_address
;
      D\'epartement de Chimie
      Pavillon Alexandre-Vachon, Local 1421
      Universit\'e Laval
      Qu\'ebec, Canada
      G1K 7P4
;
_publ_contact_author_email jean-francois.paquin@chm.ulaval.ca
_publ_contact_author_fax 418-656-7916
_publ_contact_author_name 'Jean-Fran\,cois Paquin'
_publ_contact_author_phone '418 656-2131'
_publ_section_title
;
 Design, Synthesis, and Applications of Potential Substitutes of
 t-Bu-Phosphinooxazoline in Pd-Catalyzed Asymmetric Transformations and
 Their Use for the Improvement of the Enantioselectivity in the
 Pd-Catalyzed Allylation Reaction of Fluorinated Allyl Enol Carbonates
;
_journal_name_full 'Journal of Organic Chemistry'
_journal_page_first 317
_journal_page_last 331
_journal_paper_doi 10.1021/jo2019653
_journal_volume 77
_journal_year 2012
_chemical_absolute_configuration rmad
_chemical_formula_moiety 'C27 H30 Cl2 N O P Pd'
_chemical_formula_sum 'C27 H30 Cl2 N O P Pd'
_chemical_formula_weight 592.79
_chemical_name_systematic
; 
 ? 
;
_space_group_IT_number 19
_symmetry_cell_setting orthorhombic
_symmetry_space_group_name_Hall 'P 2ac 2ab'
_symmetry_space_group_name_H-M 'P 21 21 21'
_atom_sites_solution_hydrogens geom
_atom_sites_solution_primary direct
_atom_sites_solution_secondary difmap
_audit_creation_method SHELXL-97
_cell_angle_alpha 90.00
_cell_angle_beta 90.00
_cell_angle_gamma 90.00
_cell_formula_units_Z 4
_cell_length_a 8.9649(6)
_cell_length_b 10.4999(7)
_cell_length_c 27.225(2)
_cell_measurement_reflns_used 9758
_cell_measurement_temperature 100(2)
_cell_measurement_theta_max 70.75
_cell_measurement_theta_min 3.25
_cell_volume 2562.7(3)
_computing_cell_refinement 'APEX 2 (Bruker, 2005b)'
_computing_data_collection 'APEX 2 (Bruker, 2005b)'
_computing_data_reduction 'SAINT (Bruker, 2003)'
_computing_molecular_graphics 'SHELXTL (Bruker, 2001)'
_computing_publication_material 'SHELXTL (Bruker, 2001)'
_computing_structure_refinement 'SHELXL-97 (Sheldrick, 1997)'
_computing_structure_solution 'SHELXS-97 (Sheldrick, 1990)'
_diffrn_ambient_temperature 100(2)
_diffrn_detector_area_resol_mean 8.3
_diffrn_measured_fraction_theta_full 0.998
_diffrn_measured_fraction_theta_max 0.998
_diffrn_measurement_device_type 'Bruker APEX II'
_diffrn_measurement_method \w
_diffrn_radiation_monochromator graphite
_diffrn_radiation_source 'fine-focus sealed tube'
_diffrn_radiation_type CuK\a
_diffrn_radiation_wavelength 1.54178
_diffrn_reflns_av_R_equivalents 0.0458
_diffrn_reflns_av_sigmaI/netI 0.0141
_diffrn_reflns_limit_h_max 11
_diffrn_reflns_limit_h_min -11
_diffrn_reflns_limit_k_max 12
_diffrn_reflns_limit_k_min -12
_diffrn_reflns_limit_l_max 32
_diffrn_reflns_limit_l_min -33
_diffrn_reflns_number 169938
_diffrn_reflns_theta_full 71.24
_diffrn_reflns_theta_max 71.24
_diffrn_reflns_theta_min 3.25
_exptl_absorpt_coefficient_mu 8.504
_exptl_absorpt_correction_T_max 0.4835
_exptl_absorpt_correction_T_min 0.3823
_exptl_absorpt_correction_type multi-scan
_exptl_absorpt_process_details 'SADABS (Sheldrick, 2004)'
_exptl_crystal_colour yellow
_exptl_crystal_density_diffrn 1.536
_exptl_crystal_description Block
_exptl_crystal_F_000 1208
_exptl_crystal_size_max 0.14
_exptl_crystal_size_mid 0.14
_exptl_crystal_size_min 0.10
_refine_diff_density_max 0.502
_refine_diff_density_min -0.351
_refine_diff_density_rms 0.055
_refine_ls_abs_structure_details 'Flack H D (1983), Acta Cryst. A39, 876-881'
_refine_ls_abs_structure_Flack 0.027(4)
_refine_ls_extinction_method none
_refine_ls_goodness_of_fit_ref 1.079
_refine_ls_hydrogen_treatment constr
_refine_ls_matrix_type full
_refine_ls_number_parameters 302
_refine_ls_number_reflns 4929
_refine_ls_number_restraints 0
_refine_ls_restrained_S_all 1.079
_refine_ls_R_factor_all 0.0164
_refine_ls_R_factor_gt 0.0164
_refine_ls_shift/su_max 0.001
_refine_ls_shift/su_mean 0.000
_refine_ls_structure_factor_coef Fsqd
_refine_ls_weighting_details 'calc w=1/[\s^2^(Fo^2^)+(0.0298P)^2^+0.9789P] where P=(Fo^2^+2Fc^2^)/3'
_refine_ls_weighting_scheme calc
_refine_ls_wR_factor_gt 0.0451
_refine_ls_wR_factor_ref 0.0451
_reflns_number_gt 4927
_reflns_number_total 4929
_reflns_threshold_expression >2sigma(I)
_cod_data_source_file jo2019653_si_002.cif
_cod_data_source_block paqum1
_cod_database_code 4026846

loop_
_symmetry_equiv_pos_as_xyz
'x, y, z'
'-x+1/2, -y, z+1/2'
'-x, y+1/2, -z+1/2'
'x+1/2, -y+1/2, -z'

loop_
_atom_site_label
_atom_site_type_symbol
_atom_site_fract_x
_atom_site_fract_y
_atom_site_fract_z
_atom_site_U_iso_or_equiv
_atom_site_adp_type
_atom_site_occupancy
_atom_site_symmetry_multiplicity
_atom_site_calc_flag
_atom_site_refinement_flags
Pd1 Pd 0.768979(14) 0.447880(12) 0.140100(4) 0.00837(4) Uani 1 1 d .
Cl1 Cl 0.78108(6) 0.31984(4) 0.207631(16) 0.01927(10) Uani 1 1 d .
Cl2 Cl 0.92426(5) 0.30759(4) 0.094729(15) 0.01340(9) Uani 1 1 d .
P1 P 0.65308(5) 0.59789(4) 0.182907(17) 0.00946(9) Uani 1 1 d .
O1 O 0.78356(16) 0.72484(12) 0.02947(5) 0.0138(3) Uani 1 1 d .
N1 N 0.74699(17) 0.56023(14) 0.07919(5) 0.0101(3) Uani 1 1 d .
C2 C 0.7651(2) 0.68127(17) 0.07533(6) 0.0117(3) Uani 1 1 d .
C4 C 0.7283(2) 0.50789(18) 0.02817(6) 0.0120(4) Uani 1 1 d .
H4 H 0.7802 0.4240 0.0249 0.014 Uiso 1 1 calc R
C5 C 0.8092(2) 0.61047(19) -0.00188(7) 0.0158(4) Uani 1 1 d .
C6 C 0.5619(2) 0.49404(19) 0.01666(7) 0.0149(4) Uani 1 1 d .
H6A H 0.5149 0.5790 0.0195 0.018 Uiso 1 1 calc R
H6B H 0.5517 0.4666 -0.0180 0.018 Uiso 1 1 calc R
C7 C 0.4748(2) 0.4012(2) 0.04881(7) 0.0164(4) Uani 1 1 d .
H7 H 0.4924 0.4245 0.0839 0.020 Uiso 1 1 calc R
C8 C 0.5250(3) 0.2642(2) 0.04141(8) 0.0196(4) Uani 1 1 d .
H8A H 0.5170 0.2418 0.0066 0.029 Uiso 1 1 calc R
H8B H 0.4615 0.2073 0.0608 0.029 Uiso 1 1 calc R
H8C H 0.6289 0.2552 0.0521 0.029 Uiso 1 1 calc R
C9 C 0.3088(3) 0.4162(2) 0.03812(9) 0.0283(5) Uani 1 1 d .
H9A H 0.2785 0.5042 0.0446 0.043 Uiso 1 1 calc R
H9B H 0.2518 0.3584 0.0593 0.043 Uiso 1 1 calc R
H9C H 0.2894 0.3955 0.0036 0.043 Uiso 1 1 calc R
C10 C 0.9762(2) 0.5870(2) -0.00269(8) 0.0209(4) Uani 1 1 d .
H10A H 1.0271 0.6627 -0.0155 0.031 Uiso 1 1 calc R
H10B H 0.9981 0.5139 -0.0239 0.031 Uiso 1 1 calc R
H10C H 1.0112 0.5694 0.0307 0.031 Uiso 1 1 calc R
C11 C 0.7486(3) 0.6424(2) -0.05220(7) 0.0238(5) Uani 1 1 d .
H11A H 0.6417 0.6607 -0.0498 0.036 Uiso 1 1 calc R
H11B H 0.7643 0.5700 -0.0743 0.036 Uiso 1 1 calc R
H11C H 0.8007 0.7173 -0.0652 0.036 Uiso 1 1 calc R
C12 C 0.7231(2) 0.75313(18) 0.16336(7) 0.0128(4) Uani 1 1 d .
C13 C 0.7659(2) 0.77840(17) 0.11403(7) 0.0125(4) Uani 1 1 d .
C14 C 0.8072(2) 0.90153(19) 0.10060(8) 0.0168(4) Uani 1 1 d .
H14 H 0.8335 0.9188 0.0675 0.020 Uiso 1 1 calc R
C15 C 0.8104(2) 0.99952(19) 0.13499(8) 0.0201(4) Uani 1 1 d .
H15 H 0.8370 1.0834 0.1253 0.024 Uiso 1 1 calc R
C16 C 0.7746(3) 0.97396(18) 0.18342(8) 0.0199(4) Uani 1 1 d .
H16 H 0.7804 1.0398 0.2073 0.024 Uiso 1 1 calc R
C17 C 0.7303(2) 0.85251(19) 0.19727(7) 0.0172(4) Uani 1 1 d .
H17 H 0.7043 0.8367 0.2306 0.021 Uiso 1 1 calc R
C18 C 0.4519(2) 0.60436(19) 0.17457(6) 0.0119(4) Uani 1 1 d .
C19 C 0.3741(2) 0.4886(2) 0.17239(7) 0.0162(4) Uani 1 1 d .
H19 H 0.4262 0.4100 0.1743 0.019 Uiso 1 1 calc R
C20 C 0.2195(3) 0.4902(2) 0.16742(7) 0.0212(4) Uani 1 1 d .
H20 H 0.1657 0.4124 0.1658 0.025 Uiso 1 1 calc R
C21 C 0.1440(2) 0.6052(2) 0.16489(8) 0.0220(5) Uani 1 1 d .
H21 H 0.0388 0.6057 0.1608 0.026 Uiso 1 1 calc R
C22 C 0.2208(3) 0.7195(2) 0.16829(7) 0.0198(4) Uani 1 1 d .
H22 H 0.1679 0.7978 0.1675 0.024 Uiso 1 1 calc R
C23 C 0.3755(2) 0.7192(2) 0.17284(7) 0.0164(4) Uani 1 1 d .
H23 H 0.4285 0.7974 0.1747 0.020 Uiso 1 1 calc R
C24 C 0.6826(2) 0.60224(18) 0.24894(7) 0.0134(4) Uani 1 1 d .
C25 C 0.5638(2) 0.6110(2) 0.28110(8) 0.0199(4) Uani 1 1 d .
H25 H 0.4645 0.6060 0.2691 0.024 Uiso 1 1 calc R
C26 C 0.5899(3) 0.6273(2) 0.33120(8) 0.0257(5) Uani 1 1 d .
H26 H 0.5084 0.6315 0.3535 0.031 Uiso 1 1 calc R
C27 C 0.7345(3) 0.63722(19) 0.34846(7) 0.0219(4) Uani 1 1 d .
H27 H 0.7521 0.6496 0.3825 0.026 Uiso 1 1 calc R
C28 C 0.8535(3) 0.6292(2) 0.31629(8) 0.0263(5) Uani 1 1 d .
H28 H 0.9527 0.6372 0.3282 0.032 Uiso 1 1 calc R
C29 C 0.8283(3) 0.6095(2) 0.26661(8) 0.0229(5) Uani 1 1 d .
H29 H 0.9101 0.6011 0.2447 0.027 Uiso 1 1 calc R

loop_
_atom_site_aniso_label
_atom_site_aniso_U_11
_atom_site_aniso_U_22
_atom_site_aniso_U_33
_atom_site_aniso_U_23
_atom_site_aniso_U_13
_atom_site_aniso_U_12
Pd1 0.01045(7) 0.00748(6) 0.00719(7) 0.00072(4) -0.00004(5) -0.00034(5)
Cl1 0.0344(3) 0.0129(2) 0.01057(19) 0.00455(15) 0.00205(19) 0.0029(2)
Cl2 0.0165(2) 0.0117(2) 0.01200(19) 0.00077(15) 0.00144(16) 0.00396(17)
P1 0.0109(2) 0.0094(2) 0.0082(2) -0.00106(16) 0.00081(17) -0.00100(17)
O1 0.0203(7) 0.0110(6) 0.0102(6) 0.0021(5) 0.0011(6) -0.0008(6)
N1 0.0108(7) 0.0099(7) 0.0094(7) 0.0003(5) -0.0002(6) 0.0000(7)
C2 0.0096(8) 0.0140(8) 0.0115(8) 0.0041(7) -0.0014(7) 0.0001(7)
C4 0.0153(9) 0.0136(8) 0.0072(8) -0.0006(7) 0.0004(7) -0.0005(8)
C5 0.0227(11) 0.0129(9) 0.0118(9) -0.0008(7) 0.0008(8) -0.0015(8)
C6 0.0165(10) 0.0150(9) 0.0133(9) 0.0005(7) -0.0046(8) 0.0004(8)
C7 0.0142(10) 0.0209(10) 0.0140(9) -0.0036(8) -0.0010(8) -0.0028(8)
C8 0.0246(11) 0.0179(10) 0.0164(10) -0.0001(8) -0.0005(8) -0.0046(9)
C9 0.0160(11) 0.0323(13) 0.0367(13) -0.0003(10) -0.0014(9) -0.0048(9)
C10 0.0209(11) 0.0167(10) 0.0251(10) -0.0008(8) 0.0093(9) -0.0025(8)
C11 0.0400(14) 0.0201(10) 0.0114(9) 0.0041(7) -0.0018(10) -0.0038(10)
C12 0.0110(9) 0.0123(8) 0.0151(9) -0.0001(7) -0.0005(8) -0.0007(7)
C13 0.0109(9) 0.0113(8) 0.0153(9) 0.0001(7) -0.0024(8) 0.0009(8)
C14 0.0178(10) 0.0154(9) 0.0172(9) 0.0029(8) 0.0010(8) -0.0029(8)
C15 0.0210(10) 0.0100(9) 0.0293(11) -0.0010(8) 0.0011(9) -0.0035(8)
C16 0.0211(10) 0.0145(9) 0.0242(10) -0.0072(8) 0.0016(9) -0.0024(8)
C17 0.0166(10) 0.0172(9) 0.0179(9) -0.0041(7) 0.0030(8) -0.0011(9)
C18 0.0108(9) 0.0183(9) 0.0064(8) -0.0004(7) 0.0009(7) -0.0010(8)
C19 0.0178(10) 0.0166(9) 0.0141(9) -0.0014(7) 0.0015(8) -0.0019(8)
C20 0.0189(11) 0.0271(10) 0.0175(10) -0.0019(8) 0.0011(9) -0.0085(9)
C21 0.0125(10) 0.0399(13) 0.0136(9) -0.0028(9) 0.0004(8) -0.0008(9)
C22 0.0177(10) 0.0250(10) 0.0167(9) 0.0014(8) 0.0003(8) 0.0065(9)
C23 0.0165(10) 0.0180(10) 0.0148(9) 0.0000(8) -0.0005(8) -0.0001(8)
C24 0.0181(10) 0.0110(8) 0.0109(8) -0.0011(7) -0.0012(7) -0.0001(7)
C25 0.0184(10) 0.0263(11) 0.0151(9) -0.0004(8) 0.0008(8) -0.0066(9)
C26 0.0280(12) 0.0362(13) 0.0130(10) -0.0022(9) 0.0038(9) -0.0071(10)
C27 0.0338(12) 0.0213(10) 0.0106(8) -0.0016(7) -0.0051(9) 0.0011(10)
C28 0.0241(12) 0.0350(13) 0.0197(11) -0.0079(10) -0.0105(9) 0.0070(10)
C29 0.0180(11) 0.0342(12) 0.0165(10) -0.0073(9) -0.0013(8) 0.0057(10)

loop_
_atom_type_symbol
_atom_type_description
_atom_type_scat_dispersion_real
_atom_type_scat_dispersion_imag
_atom_type_scat_source
C C 0.0181 0.0091 'International Tables Vol C Tables 4.2.6.8 and 6.1.1.4'
H H 0.0000 0.0000 'International Tables Vol C Tables 4.2.6.8 and 6.1.1.4'
N N 0.0311 0.0180 'International Tables Vol C Tables 4.2.6.8 and 6.1.1.4'
O O 0.0492 0.0322 'International Tables Vol C Tables 4.2.6.8 and 6.1.1.4'
P P 0.2955 0.4335 'International Tables Vol C Tables 4.2.6.8 and 6.1.1.4'
Cl Cl 0.3639 0.7018 'International Tables Vol C Tables 4.2.6.8 and 6.1.1.4'
Pd Pd 0.1215 3.9337 'International Tables Vol C Tables 4.2.6.8 and 6.1.1.4'

loop_
_geom_angle_atom_site_label_1
_geom_angle_atom_site_label_2
_geom_angle_atom_site_label_3
_geom_angle
N1 Pd1 P1 88.36(4)
N1 Pd1 Cl1 177.10(5)
P1 Pd1 Cl1 90.993(18)
N1 Pd1 Cl2 89.57(4)
P1 Pd1 Cl2 171.498(17)
Cl1 Pd1 Cl2 91.478(17)
C24 P1 C18 105.48(9)
C24 P1 C12 102.45(9)
C18 P1 C12 105.73(9)
C24 P1 Pd1 117.99(7)
C18 P1 Pd1 115.18(6)
C12 P1 Pd1 108.65(7)
C2 O1 C5 106.11(14)
C2 N1 C4 107.46(14)
C2 N1 Pd1 128.64(13)
C4 N1 Pd1 123.32(11)
N1 C2 O1 115.41(16)
N1 C2 C13 129.01(16)
O1 C2 C13 115.56(15)
N1 C4 C6 109.42(15)
N1 C4 C5 100.56(14)
C6 C4 C5 114.71(16)
N1 C4 H4 110.6
C6 C4 H4 110.6
C5 C4 H4 110.6
O1 C5 C11 106.54(16)
O1 C5 C10 106.93(16)
C11 C5 C10 112.16(19)
O1 C5 C4 100.79(14)
C11 C5 C4 117.98(18)
C10 C5 C4 111.11(17)
C7 C6 C4 116.25(16)
C7 C6 H6A 108.2
C4 C6 H6A 108.2
C7 C6 H6B 108.2
C4 C6 H6B 108.2
H6A C6 H6B 107.4
C8 C7 C9 111.17(18)
C8 C7 C6 112.13(17)
C9 C7 C6 108.95(18)
C8 C7 H7 108.2
C9 C7 H7 108.2
C6 C7 H7 108.2
C7 C8 H8A 109.5
C7 C8 H8B 109.5
H8A C8 H8B 109.5
C7 C8 H8C 109.5
H8A C8 H8C 109.5
H8B C8 H8C 109.5
C7 C9 H9A 109.5
C7 C9 H9B 109.5
H9A C9 H9B 109.5
C7 C9 H9C 109.5
H9A C9 H9C 109.5
H9B C9 H9C 109.5
C5 C10 H10A 109.5
C5 C10 H10B 109.5
H10A C10 H10B 109.5
C5 C10 H10C 109.5
H10A C10 H10C 109.5
H10B C10 H10C 109.5
C5 C11 H11A 109.5
C5 C11 H11B 109.5
H11A C11 H11B 109.5
C5 C11 H11C 109.5
H11A C11 H11C 109.5
H11B C11 H11C 109.5
C17 C12 C13 118.24(17)
C17 C12 P1 119.40(15)
C13 C12 P1 122.32(14)
C14 C13 C12 119.52(17)
C14 C13 C2 117.26(16)
C12 C13 C2 123.20(16)
C15 C14 C13 120.99(18)
C15 C14 H14 119.5
C13 C14 H14 119.5
C16 C15 C14 119.55(18)
C16 C15 H15 120.2
C14 C15 H15 120.2
C15 C16 C17 120.25(18)
C15 C16 H16 119.9
C17 C16 H16 119.9
C16 C17 C12 121.38(19)
C16 C17 H17 119.3
C12 C17 H17 119.3
C23 C18 C19 120.38(18)
C23 C18 P1 121.75(15)
C19 C18 P1 117.79(15)
C20 C19 C18 119.3(2)
C20 C19 H19 120.4
C18 C19 H19 120.4
C21 C20 C19 120.1(2)
C21 C20 H20 119.9
C19 C20 H20 119.9
C20 C21 C22 120.51(19)
C20 C21 H21 119.7
C22 C21 H21 119.7
C21 C22 C23 120.0(2)
C21 C22 H22 120.0
C23 C22 H22 120.0
C18 C23 C22 119.7(2)
C18 C23 H23 120.1
C22 C23 H23 120.1
C25 C24 C29 119.99(18)
C25 C24 P1 121.06(16)
C29 C24 P1 118.64(15)
C24 C25 C26 119.9(2)
C24 C25 H25 120.0
C26 C25 H25 120.0
C27 C26 C25 119.9(2)
C27 C26 H26 120.0
C25 C26 H26 120.0
C26 C27 C28 120.23(19)
C26 C27 H27 119.9
C28 C27 H27 119.9
C27 C28 C29 120.1(2)
C27 C28 H28 120.0
C29 C28 H28 120.0
C28 C29 C24 119.8(2)
C28 C29 H29 120.1
C24 C29 H29 120.1

loop_
_geom_bond_atom_site_label_1
_geom_bond_atom_site_label_2
_geom_bond_distance
Pd1 N1 2.0447(15)
Pd1 P1 2.2178(5)
Pd1 Cl1 2.2802(4)
Pd1 Cl2 2.3735(5)
P1 C24 1.818(2)
P1 C18 1.819(2)
P1 C12 1.8260(19)
O1 C2 1.340(2)
O1 C5 1.491(2)
N1 C2 1.286(2)
N1 C4 1.503(2)
C2 C13 1.466(3)
C4 C6 1.531(3)
C4 C5 1.535(3)
C4 H4 1.0000
C5 C11 1.511(3)
C5 C10 1.518(3)
C6 C7 1.525(3)
C6 H6A 0.9900
C6 H6B 0.9900
C7 C8 1.521(3)
C7 C9 1.524(3)
C7 H7 1.0000
C8 H8A 0.9800
C8 H8B 0.9800
C8 H8C 0.9800
C9 H9A 0.9800
C9 H9B 0.9800
C9 H9C 0.9800
C10 H10A 0.9800
C10 H10B 0.9800
C10 H10C 0.9800
C11 H11A 0.9800
C11 H11B 0.9800
C11 H11C 0.9800
C12 C17 1.395(3)
C12 C13 1.422(3)
C13 C14 1.394(3)
C14 C15 1.391(3)
C14 H14 0.9500
C15 C16 1.383(3)
C15 H15 0.9500
C16 C17 1.388(3)
C16 H16 0.9500
C17 H17 0.9500
C18 C23 1.388(3)
C18 C19 1.402(3)
C19 C20 1.392(3)
C19 H19 0.9500
C20 C21 1.385(3)
C20 H20 0.9500
C21 C22 1.387(3)
C21 H21 0.9500
C22 C23 1.392(3)
C22 H22 0.9500
C23 H23 0.9500
C24 C25 1.382(3)
C24 C29 1.394(3)
C25 C26 1.394(3)
C25 H25 0.9500
C26 C27 1.383(3)
C26 H26 0.9500
C27 C28 1.383(3)
C27 H27 0.9500
C28 C29 1.387(3)
C28 H28 0.9500
C29 H29 0.9500

loop_
_geom_torsion_atom_site_label_1
_geom_torsion_atom_site_label_2
_geom_torsion_atom_site_label_3
_geom_torsion_atom_site_label_4
_geom_torsion
N1 Pd1 P1 C24 -157.45(9)
Cl1 Pd1 P1 C24 25.39(8)
N1 Pd1 P1 C18 76.83(8)
Cl1 Pd1 P1 C18 -100.34(7)
N1 Pd1 P1 C12 -41.53(8)
Cl1 Pd1 P1 C12 141.31(7)
P1 Pd1 N1 C2 41.79(17)
Cl2 Pd1 N1 C2 -129.96(17)
P1 Pd1 N1 C4 -148.05(14)
Cl2 Pd1 N1 C4 40.19(14)
C4 N1 C2 O1 -8.9(2)
Pd1 N1 C2 O1 162.49(12)
C4 N1 C2 C13 170.00(19)
Pd1 N1 C2 C13 -18.6(3)
C5 O1 C2 N1 -11.9(2)
C5 O1 C2 C13 169.03(16)
C2 N1 C4 C6 -96.41(18)
Pd1 N1 C4 C6 91.63(16)
C2 N1 C4 C5 24.69(19)
Pd1 N1 C4 C5 -147.26(12)
C2 O1 C5 C11 149.93(17)
C2 O1 C5 C10 -89.95(18)
C2 O1 C5 C4 26.24(19)
N1 C4 C5 O1 -29.50(17)
C6 C4 C5 O1 87.76(17)
N1 C4 C5 C11 -144.93(18)
C6 C4 C5 C11 -27.7(3)
N1 C4 C5 C10 83.54(19)
C6 C4 C5 C10 -159.20(17)
N1 C4 C6 C7 -62.8(2)
C5 C4 C6 C7 -174.90(16)
C4 C6 C7 C8 -66.0(2)
C4 C6 C7 C9 170.52(17)
C24 P1 C12 C17 -22.48(19)
C18 P1 C12 C17 87.77(18)
Pd1 P1 C12 C17 -148.06(15)
C24 P1 C12 C13 159.88(17)
C18 P1 C12 C13 -89.87(18)
Pd1 P1 C12 C13 34.31(18)
C17 C12 C13 C14 -2.8(3)
P1 C12 C13 C14 174.91(16)
C17 C12 C13 C2 179.11(19)
P1 C12 C13 C2 -3.2(3)
N1 C2 C13 C14 171.9(2)
O1 C2 C13 C14 -9.2(3)
N1 C2 C13 C12 -9.9(3)
O1 C2 C13 C12 168.97(18)
C12 C13 C14 C15 1.5(3)
C2 C13 C14 C15 179.73(18)
C13 C14 C15 C16 1.1(3)
C14 C15 C16 C17 -2.5(3)
C15 C16 C17 C12 1.2(3)
C13 C12 C17 C16 1.5(3)
P1 C12 C17 C16 -176.26(17)
C24 P1 C18 C23 86.03(17)
C12 P1 C18 C23 -22.06(18)
Pd1 P1 C18 C23 -142.03(14)
C24 P1 C18 C19 -90.79(16)
C12 P1 C18 C19 161.12(15)
Pd1 P1 C18 C19 41.15(16)
C23 C18 C19 C20 1.4(3)
P1 C18 C19 C20 178.22(15)
C18 C19 C20 C21 -0.3(3)
C19 C20 C21 C22 -1.3(3)
C20 C21 C22 C23 1.9(3)
C19 C18 C23 C22 -0.8(3)
P1 C18 C23 C22 -177.54(15)
C21 C22 C23 C18 -0.8(3)
C18 P1 C24 C25 -1.0(2)
C12 P1 C24 C25 109.47(18)
Pd1 P1 C24 C25 -131.30(16)
C18 P1 C24 C29 -174.57(18)
C12 P1 C24 C29 -64.13(19)
Pd1 P1 C24 C29 55.10(19)
C29 C24 C25 C26 0.1(3)
P1 C24 C25 C26 -173.46(18)
C24 C25 C26 C27 1.3(4)
C25 C26 C27 C28 -0.9(3)
C26 C27 C28 C29 -0.8(4)
C27 C28 C29 C24 2.2(4)
C25 C24 C29 C28 -1.8(3)
P1 C24 C29 C28 171.85(18)
